data_7158916
loop_
_publ_author_name
'Maji, Biswajit'
'Shukla, Pushpendra Mani'
'Pratap, Aniruddh'

_publ_section_title
;
 &#x000D; N-Heterocyclic Carbene-catalysed Homoenolate Addition Reaction
 to 3-Cyano-2-imino-2H-chromenes: Synthesis of C4-Functionalized
 2-Amino-3-cyano-4H-chromene
;
_journal_name_full 'Organic &amp; Biomolecular Chemistry'
_journal_paper_doi 10.1039/D2OB01447E
_journal_year 2022
_chemical_formula_moiety 'C24 H19 Br N2 O3, C H Cl'
_chemical_formula_sum 'C25 H20 Br Cl N2 O3'
_chemical_formula_weight 511.79
_space_group_crystal_system monoclinic
_space_group_IT_number 15
_space_group_name_Hall '-C 2yc'
_space_group_name_H-M_alt 'C 1 2/c 1'
_atom_sites_solution_hydrogens mixed
_atom_sites_solution_primary dual
_audit_creation_date 2022-05-10
_audit_creation_method
;
Olex2 1.2
(compiled 2018.05.29 svn.r3508 for OlexSys, GUI svn.r5506)
;
_audit_update_record
;
2022-08-08 deposited with the CCDC.	2022-10-06 downloaded from the CCDC.
;
_cell_angle_alpha 90
_cell_angle_beta 99.610(13)
_cell_angle_gamma 90
_cell_formula_units_Z 8
_cell_length_a 13.486(3)
_cell_length_b 14.311(3)
_cell_length_c 24.277(6)
_cell_measurement_reflns_used 8705
_cell_measurement_temperature 100(2)
_cell_measurement_theta_max 24.01
_cell_measurement_theta_min 2.85
_cell_volume 4619.7(18)
_computing_cell_refinement 'SAINT V8.40B (?, 2016)'
_computing_data_reduction 'SAINT V8.40B (?, 2016)'
_computing_molecular_graphics 'Olex2 (Dolomanov et al., 2009)'
_computing_publication_material 'Olex2 (Dolomanov et al., 2009)'
_computing_structure_refinement 'ShelXL (Sheldrick, 2015)'
_computing_structure_solution 'ShelXT (Sheldrick, 2015)'
_diffrn_ambient_temperature 100.0
_diffrn_measured_fraction_theta_full 0.997
_diffrn_measured_fraction_theta_max 0.997
_diffrn_measurement_device_type 'Bruker APEX-II CCD'
_diffrn_measurement_method '\f and \w scans'
_diffrn_radiation_type MoK\a
_diffrn_radiation_wavelength 0.71073
_diffrn_reflns_av_R_equivalents 0.1330
_diffrn_reflns_av_unetI/netI 0.0644
_diffrn_reflns_Laue_measured_fraction_full 0.997
_diffrn_reflns_Laue_measured_fraction_max 0.997
_diffrn_reflns_limit_h_max 18
_diffrn_reflns_limit_h_min -18
_diffrn_reflns_limit_k_max 19
_diffrn_reflns_limit_k_min -19
_diffrn_reflns_limit_l_max 32
_diffrn_reflns_limit_l_min -32
_diffrn_reflns_number 67246
_diffrn_reflns_point_group_measured_fraction_full 0.997
_diffrn_reflns_point_group_measured_fraction_max 0.997
_diffrn_reflns_theta_full 25.242
_diffrn_reflns_theta_max 28.719
_diffrn_reflns_theta_min 2.091
_diffrn_standards_number 0
_exptl_absorpt_coefficient_mu 1.925
_exptl_absorpt_correction_T_max 0.7460
_exptl_absorpt_correction_T_min 0.4883
_exptl_absorpt_correction_type none
_exptl_absorpt_process_details
;
SADABS-2016/2 (Bruker,2016/2) was used for absorption correction.
wR2(int) was 0.1289 before and 0.0793 after correction.
The Ratio of minimum to maximum transmission is 0.6546.
The \l/2 correction factor is Not present.
;
_exptl_crystal_colour 'whiteish colourless'
_exptl_crystal_colour_modifier whiteish
_exptl_crystal_colour_primary colourless
_exptl_crystal_density_diffrn 1.472
_exptl_crystal_description cube
_exptl_crystal_F_000 2080
_refine_diff_density_max 1.263
_refine_diff_density_min -0.932
_refine_diff_density_rms 0.091
_refine_ls_extinction_method none
_refine_ls_goodness_of_fit_ref 1.037
_refine_ls_hydrogen_treatment constr
_refine_ls_matrix_type full
_refine_ls_number_parameters 281
_refine_ls_number_reflns 5977
_refine_ls_number_restraints 0
_refine_ls_restrained_S_all 1.037
_refine_ls_R_factor_all 0.0976
_refine_ls_R_factor_gt 0.0589
_refine_ls_shift/su_max 0.000
_refine_ls_shift/su_mean 0.000
_refine_ls_structure_factor_coef Fsqd
_refine_ls_weighting_details 'w=1/[\s^2^(Fo^2^)+(0.0465P)^2^+20.9694P] where P=(Fo^2^+2Fc^2^)/3'
_refine_ls_weighting_scheme calc
_refine_ls_wR_factor_gt 0.1286
_refine_ls_wR_factor_ref 0.1455
_reflns_Friedel_coverage 0.000
_reflns_number_gt 4087
_reflns_number_total 5977
_reflns_threshold_expression 'I > 2\s(I)'
_cod_data_source_file d2ob01447e2.cif
_cod_data_source_block f1
_cod_original_cell_volume 4620(2)
_cod_database_code 7158916
_shelx_shelxl_version_number 2014/7
_shelx_space_group_comment
;
The symmetry employed for this shelxl refinement is uniquely defined
by the following loop, which should always be used as a source of
symmetry information in preference to the above space-group names.
They are only intended as comments.
;
_olex2_refinement_description
;
1. Fixed Uiso
 At 1.2 times of:
  All C(H) groups, All C(H,H) groups, All N(H,H) groups
 At 1.5 times of:
  All C(H,H,H) groups
2.a Rotating group:
 N006(H00A,H00B)
2.b Ternary CH refined with riding coordinates:
 C00C(H00D), C00J(H00J), C0AA(H0AA)
2.c Secondary CH2 refined with riding coordinates:
 C00L(H00F,H00G)
2.d Aromatic/amide H refined with riding coordinates:
 C00A(H00C), C00D(H00E), C00H(H00H), C00K(H00K), C00P(H00P), C00Q(H00Q),
 C00R(H00R), C00S(H00S), C00U(H00U), C00V(H00V)
2.e Idealised Me refined as rotating group:
 C00T(H00I,H00L,H00M)
;
_olex2_submission_special_instructions 'No special instructions were received'

loop_
_space_group_symop_operation_xyz
'x, y, z'
'-x, y, -z+1/2'
'x+1/2, y+1/2, z'
'-x+1/2, y+1/2, -z+1/2'
'-x, -y, -z'
'x, -y, z-1/2'
'-x+1/2, -y+1/2, -z'
'x+1/2, -y+1/2, z-1/2'

loop_
_atom_site_label
_atom_site_type_symbol
_atom_site_fract_x
_atom_site_fract_y
_atom_site_fract_z
_atom_site_U_iso_or_equiv
_atom_site_adp_type
_atom_site_occupancy
_atom_site_site_symmetry_order
_atom_site_calc_flag
_atom_site_refinement_flags_posn
_atom_site_refinement_flags_adp
_atom_site_refinement_flags_occupancy
_atom_site_disorder_assembly
_atom_site_disorder_group
Br01 Br 0.61179(3) 0.26676(3) 0.37702(2) 0.04180(14) Uani 1 1 d . . . . .
O003 O 0.36984(17) 0.21256(16) 0.56216(10) 0.0245(5) Uani 1 1 d . . . . .
O004 O 0.6301(2) 0.53193(18) 0.72067(10) 0.0315(6) Uani 1 1 d . . . . .
O005 O 0.6639(2) 0.56721(18) 0.63579(11) 0.0342(6) Uani 1 1 d . . . . .
N006 N 0.3575(2) 0.1586(2) 0.64725(13) 0.0332(7) Uani 1 1 d . . . . .
H00A H 0.3604 0.1900 0.6789 0.040 Uiso 1 1 d GR . . . .
H00B H 0.2950 0.1604 0.6290 0.040 Uiso 1 1 d GR . . . .
N007 N 0.6071(2) 0.1643(2) 0.72687(14) 0.0363(8) Uani 1 1 d . . . . .
C008 C 0.5181(2) 0.2190(2) 0.63076(14) 0.0237(7) Uani 1 1 d . . . . .
C009 C 0.5273(2) 0.2570(2) 0.53350(14) 0.0220(7) Uani 1 1 d . . . . .
C00A C 0.5808(2) 0.2690(2) 0.48958(14) 0.0244(7) Uani 1 1 d . . . . .
H00C H 0.6492 0.2880 0.4970 0.029 Uiso 1 1 calc R . . . .
C00B C 0.4189(3) 0.1971(2) 0.61501(14) 0.0242(7) Uani 1 1 d . . . . .
C00C C 0.5737(2) 0.2761(2) 0.59328(14) 0.0235(7) Uani 1 1 d . . . . .
H00D H 0.6452 0.2544 0.5990 0.028 Uiso 1 1 calc R . . . .
C00D C 0.4349(3) 0.2270(2) 0.42275(15) 0.0287(7) Uani 1 1 d . . . . .
H00E H 0.4039 0.2180 0.3850 0.034 Uiso 1 1 calc R . . . .
C00E C 0.4282(2) 0.2286(2) 0.52070(14) 0.0227(7) Uani 1 1 d . . . . .
C00F C 0.6470(3) 0.5101(3) 0.66965(15) 0.0271(7) Uani 1 1 d . . . . .
C00G C 0.5664(3) 0.1897(3) 0.68366(16) 0.0279(8) Uani 1 1 d . . . . .
C00H C 0.3808(3) 0.2139(2) 0.46621(15) 0.0259(7) Uani 1 1 d . . . . .
H00H H 0.3123 0.1952 0.4586 0.031 Uiso 1 1 calc R . . . .
C00I C 0.3108(3) 0.4765(2) 0.54723(15) 0.0261(7) Uani 1 1 d . . . . .
C00J C 0.5734(2) 0.3834(2) 0.60497(14) 0.0248(7) Uani 1 1 d . . . . .
H00J H 0.6024 0.4148 0.5744 0.030 Uiso 1 1 calc R . . . .
C00K C 0.4126(3) 0.4462(2) 0.55214(15) 0.0251(7) Uani 1 1 d . . . . .
H00K H 0.4431 0.4437 0.5196 0.030 Uiso 1 1 calc R . . . .
C00L C 0.6426(3) 0.4064(3) 0.65988(15) 0.0298(8) Uani 1 1 d . . . . .
H00F H 0.6173 0.3752 0.6912 0.036 Uiso 1 1 calc R . . . .
H00G H 0.7110 0.3824 0.6586 0.036 Uiso 1 1 calc R . . . .
C00M C 0.4674(3) 0.4206(2) 0.60233(15) 0.0249(7) Uani 1 1 d . . . . .
C00N C 0.5345(3) 0.2534(2) 0.43559(15) 0.0276(8) Uani 1 1 d . . . . .
C00O C 0.2675(3) 0.4826(2) 0.59634(16) 0.0282(8) Uani 1 1 d . . . . .
C00P C 0.4209(3) 0.4262(3) 0.65107(16) 0.0299(8) Uani 1 1 d . . . . .
H00P H 0.4579 0.4082 0.6863 0.036 Uiso 1 1 calc R . . . .
C00Q C 0.3239(3) 0.4569(3) 0.64787(16) 0.0332(9) Uani 1 1 d . . . . .
H00Q H 0.2947 0.4607 0.6808 0.040 Uiso 1 1 calc R . . . .
C00R C 0.2531(3) 0.4988(3) 0.49461(17) 0.0329(8) Uani 1 1 d . . . . .
H00R H 0.2815 0.4928 0.4615 0.040 Uiso 1 1 calc R . . . .
C00S C 0.1660(3) 0.5154(3) 0.59125(19) 0.0360(9) Uani 1 1 d . . . . .
H00S H 0.1357 0.5215 0.6237 0.043 Uiso 1 1 calc R . . . .
C00T C 0.6313(3) 0.6302(3) 0.73376(17) 0.0380(9) Uani 1 1 d . . . . .
H00I H 0.5823 0.6629 0.7060 0.057 Uiso 1 1 calc GR . . . .
H00L H 0.6986 0.6555 0.7332 0.057 Uiso 1 1 calc GR . . . .
H00M H 0.6137 0.6390 0.7710 0.057 Uiso 1 1 calc GR . . . .
C00U C 0.1131(3) 0.5376(3) 0.5407(2) 0.0390(10) Uani 1 1 d . . . . .
H00U H 0.0459 0.5594 0.5380 0.047 Uiso 1 1 calc R . . . .
C00V C 0.1567(3) 0.5289(3) 0.49178(19) 0.0405(10) Uani 1 1 d . . . . .
H00V H 0.1181 0.5443 0.4565 0.049 Uiso 1 1 calc R . . . .
Cl1 Cl 0.60361(10) 0.88950(9) 0.73906(5) 0.0562(3) Uiso 1 1 d . . . . .
C0AA C 0.5175(9) 0.9490(8) 0.7754(4) 0.153(4) Uiso 1 1 d . . . . .
H0AA H 0.5329 1.0057 0.7994 0.183 Uiso 1 1 calc R . . . .

loop_
_atom_site_aniso_label
_atom_site_aniso_U_11
_atom_site_aniso_U_22
_atom_site_aniso_U_33
_atom_site_aniso_U_23
_atom_site_aniso_U_13
_atom_site_aniso_U_12
Br01 0.0354(2) 0.0640(3) 0.0285(2) 0.00729(19) 0.01252(16) 0.0001(2)
O003 0.0182(11) 0.0317(13) 0.0241(12) -0.0015(10) 0.0046(9) -0.0054(9)
O004 0.0332(14) 0.0363(14) 0.0256(13) -0.0039(11) 0.0071(11) -0.0040(11)
O005 0.0368(15) 0.0374(15) 0.0307(14) -0.0080(12) 0.0124(12) -0.0171(12)
N006 0.0254(16) 0.0464(19) 0.0288(16) -0.0003(14) 0.0078(13) -0.0123(14)
N007 0.0262(17) 0.050(2) 0.0325(18) 0.0084(15) 0.0057(14) 0.0005(15)
C008 0.0207(16) 0.0248(17) 0.0263(17) -0.0002(13) 0.0057(13) -0.0009(13)
C009 0.0214(16) 0.0189(16) 0.0257(16) 0.0004(12) 0.0041(13) 0.0016(12)
C00A 0.0180(15) 0.0247(16) 0.0314(18) 0.0035(14) 0.0063(13) -0.0003(13)
C00B 0.0219(16) 0.0253(17) 0.0269(17) -0.0015(14) 0.0085(14) -0.0028(13)
C00C 0.0145(15) 0.0285(17) 0.0278(17) -0.0008(14) 0.0042(13) -0.0014(13)
C00D 0.0306(19) 0.0286(18) 0.0255(17) -0.0003(15) 0.0012(14) -0.0037(15)
C00E 0.0208(16) 0.0199(15) 0.0287(17) 0.0016(14) 0.0073(13) -0.0001(13)
C00F 0.0187(16) 0.0362(19) 0.0263(18) -0.0051(15) 0.0029(14) -0.0087(14)
C00G 0.0182(16) 0.0329(19) 0.034(2) 0.0002(15) 0.0071(15) 0.0006(14)
C00H 0.0236(17) 0.0237(17) 0.0296(18) 0.0002(13) 0.0028(14) -0.0045(13)
C00I 0.0270(18) 0.0197(16) 0.0316(19) -0.0027(14) 0.0051(15) -0.0051(13)
C00J 0.0187(16) 0.0288(17) 0.0273(18) -0.0037(14) 0.0053(14) -0.0075(13)
C00K 0.0217(17) 0.0228(17) 0.0322(19) -0.0023(14) 0.0084(14) -0.0039(13)
C00L 0.0240(18) 0.0341(19) 0.0309(19) -0.0031(15) 0.0033(15) -0.0067(15)
C00M 0.0221(17) 0.0203(16) 0.0324(18) -0.0046(14) 0.0051(14) -0.0041(13)
C00N 0.0273(18) 0.0280(19) 0.0294(18) 0.0039(14) 0.0101(15) 0.0019(14)
C00O 0.0266(18) 0.0215(17) 0.038(2) -0.0098(14) 0.0091(15) -0.0041(14)
C00P 0.0269(19) 0.0322(19) 0.0301(19) -0.0048(15) 0.0031(15) -0.0041(15)
C00Q 0.032(2) 0.035(2) 0.035(2) -0.0123(16) 0.0123(17) -0.0058(16)
C00R 0.034(2) 0.0261(19) 0.039(2) 0.0043(15) 0.0061(17) -0.0037(15)
C00S 0.0257(19) 0.031(2) 0.053(3) -0.0120(18) 0.0124(18) 0.0008(15)
C00T 0.032(2) 0.045(2) 0.038(2) -0.0098(18) 0.0075(17) 0.0007(17)
C00U 0.025(2) 0.0257(19) 0.066(3) -0.0049(18) 0.0054(19) 0.0052(15)
C00V 0.033(2) 0.032(2) 0.054(3) 0.0100(19) -0.0029(19) 0.0014(17)

loop_
_atom_type_symbol
_atom_type_description
_atom_type_scat_dispersion_real
_atom_type_scat_dispersion_imag
_atom_type_scat_source
C C 0.0033 0.0016 'International Tables Vol C Tables 4.2.6.8 and 6.1.1.4'
H H 0.0000 0.0000 'International Tables Vol C Tables 4.2.6.8 and 6.1.1.4'
Br Br -0.2901 2.4595 'International Tables Vol C Tables 4.2.6.8 and 6.1.1.4'
Cl Cl 0.1484 0.1585 'International Tables Vol C Tables 4.2.6.8 and 6.1.1.4'
N N 0.0061 0.0033 'International Tables Vol C Tables 4.2.6.8 and 6.1.1.4'
O O 0.0106 0.0060 'International Tables Vol C Tables 4.2.6.8 and 6.1.1.4'

loop_
_geom_angle_atom_site_label_1
_geom_angle_atom_site_label_2
_geom_angle_atom_site_label_3
_geom_angle
_geom_angle_site_symmetry_1
_geom_angle_site_symmetry_3
_geom_angle_publ_flag
C00B O003 C00E 117.5(3) . . ?
C00F O004 C00T 115.8(3) . . ?
C00B C008 C00C 121.1(3) . . ?
C00B C008 C00G 118.1(3) . . ?
C00G C008 C00C 120.7(3) . . ?
C00A C009 C00C 122.0(3) . . ?
C00E C009 C00A 117.9(3) . . ?
C00E C009 C00C 120.0(3) . . ?
C00N C00A C009 120.0(3) . . ?
O003 C00B C008 121.8(3) . . ?
N006 C00B O003 111.4(3) . . ?
N006 C00B C008 126.8(3) . . ?
C008 C00C C00J 113.9(3) . . ?
C009 C00C C008 108.3(3) . . ?
C009 C00C C00J 109.9(3) . . ?
C00N C00D C00H 118.6(3) . . ?
C009 C00E O003 121.8(3) . . ?
C009 C00E C00H 122.3(3) . . ?
C00H C00E O003 115.9(3) . . ?
O004 C00F C00L 111.7(3) . . ?
O005 C00F O004 123.7(3) . . ?
O005 C00F C00L 124.6(3) . . ?
N007 C00G C008 178.8(4) . . ?
C00E C00H C00D 119.1(3) . . ?
C00O C00I C00K 118.4(3) . . ?
C00O C00I C00R 120.2(3) . . ?
C00R C00I C00K 121.4(3) . . ?
C00L C00J C00C 110.5(3) . . ?
C00M C00J C00C 111.6(3) . . ?
C00M C00J C00L 113.2(3) . . ?
C00M C00K C00I 121.8(3) . . ?
C00F C00L C00J 110.6(3) . . ?
C00K C00M C00J 119.9(3) . . ?
C00K C00M C00P 118.4(3) . . ?
C00P C00M C00J 121.6(3) . . ?
C00A C00N Br01 118.6(3) . . ?
C00A C00N C00D 122.0(3) . . ?
C00D C00N Br01 119.4(3) . . ?
C00I C00O C00S 118.1(4) . . ?
C00Q C00O C00I 119.8(3) . . ?
C00Q C00O C00S 122.1(3) . . ?
C00Q C00P C00M 121.1(3) . . ?
C00P C00Q C00O 120.4(3) . . ?
C00V C00R C00I 119.6(4) . . ?
C00U C00S C00O 120.5(4) . . ?
C00S C00U C00V 120.7(4) . . ?
C00R C00V C00U 120.8(4) . . ?
C0AA Cl1 C0AA 40.3(6) . 2_656 ?
Cl1 C0AA Cl1 108.5(6) . 2_656 ?
C0AA C0AA Cl1 71.3(9) 2_656 . ?
C0AA C0AA Cl1 68.3(9) 2_656 2_656 ?

loop_
_geom_bond_atom_site_label_1
_geom_bond_atom_site_label_2
_geom_bond_distance
_geom_bond_site_symmetry_2
_geom_bond_publ_flag
Br01 C00N 1.907(3) . ?
O003 C00B 1.360(4) . ?
O003 C00E 1.397(4) . ?
O004 C00F 1.334(4) . ?
O004 C00T 1.442(5) . ?
O005 C00F 1.207(4) . ?
N006 C00B 1.349(4) . ?
N007 C00G 1.158(5) . ?
C008 C00B 1.364(5) . ?
C008 C00C 1.512(5) . ?
C008 C00G 1.404(5) . ?
C009 C00A 1.394(4) . ?
C009 C00C 1.506(5) . ?
C009 C00E 1.382(5) . ?
C00A C00N 1.372(5) . ?
C00C C00J 1.562(5) . ?
C00D C00H 1.392(5) . ?
C00D C00N 1.381(5) . ?
C00E C00H 1.386(5) . ?
C00F C00L 1.503(5) . ?
C00I C00K 1.425(5) . ?
C00I C00O 1.415(5) . ?
C00I C00R 1.417(5) . ?
C00J C00L 1.530(5) . ?
C00J C00M 1.517(5) . ?
C00K C00M 1.365(5) . ?
C00M C00P 1.431(5) . ?
C00O C00Q 1.401(6) . ?
C00O C00S 1.432(5) . ?
C00P C00Q 1.370(5) . ?
C00R C00V 1.360(6) . ?
C00S C00U 1.350(6) . ?
C00U C00V 1.416(6) . ?
Cl1 C0AA 1.788(12) . ?
Cl1 C0AA 1.823(12) 2_656 ?
C0AA Cl1 1.823(12) 2_656 ?
C0AA C0AA 1.246(19) 2_656 ?
